data_1519954
loop_
_publ_author_name
'Callear, Samantha K.'
'Hursthouse, Michael B.'
'Threlfall, Terence L.'

_publ_section_title
;
 1-Butylammonium DL-tartrate DL-tartaric acid monohydrate
;
_journal_name_full 'Crystal Structure Report Archive'
_journal_page_first 581
_journal_year 2008
_chemical_formula_sum 'C12 H25 N O13'
_chemical_formula_weight 391.33
_chemical_name_systematic
;
1-Butylammonium DL-tartrate DL-tartaric acid monohydrate
;
_space_group_IT_number 2
_symmetry_cell_setting triclinic
_symmetry_space_group_name_Hall '-P 1'
_symmetry_space_group_name_H-M 'P -1'
_atom_sites_solution_hydrogens geom
_atom_sites_solution_primary direct
_atom_sites_solution_secondary difmap
_cell_angle_alpha 98.13(3)
_cell_angle_beta 95.13(7)
_cell_angle_gamma 97.98(3)
_cell_formula_units_Z 2
_cell_length_a 4.865(2)
_cell_length_b 9.416(3)
_cell_length_c 19.127(12)
_cell_measurement_reflns_used 3502
_cell_measurement_temperature 120(2)
_cell_measurement_theta_max 27.48
_cell_measurement_theta_min 2.91
_cell_volume 853.7(7)
_computing_cell_refinement 'DENZO (Otwinowski & Minor, 1997) & COLLECT (Hooft, R.W.W., 1998)'
_computing_data_collection 'COLLECT (Hooft, R.W.W., 1998)'
_computing_data_reduction 'DENZO (Otwinowski & Minor, 1997) & COLLECT (Hooft, R.W.W., 1998)'
_computing_structure_refinement 'SHELXL-97 (Sheldrick, 1997)'
_diffrn_ambient_temperature 120(2)
_diffrn_detector_area_resol_mean 9.091
_diffrn_measured_fraction_theta_full 0.994
_diffrn_measured_fraction_theta_max 0.994
_diffrn_measurement_device_type 'Bruker-Nonius 95mm CCD camera on \k-goniostat'
_diffrn_measurement_method '\f & \w scans'
_diffrn_radiation_monochromator graphite
_diffrn_radiation_source 'Bruker-Nonius FR591 rotating anode'
_diffrn_radiation_type MoK\a
_diffrn_radiation_wavelength 0.71073
_diffrn_reflns_av_R_equivalents 0.0922
_diffrn_reflns_av_sigmaI/netI 0.1090
_diffrn_reflns_limit_h_max 6
_diffrn_reflns_limit_h_min -5
_diffrn_reflns_limit_k_max 12
_diffrn_reflns_limit_k_min -12
_diffrn_reflns_limit_l_max 24
_diffrn_reflns_limit_l_min -24
_diffrn_reflns_number 15063
_diffrn_reflns_theta_full 27.48
_diffrn_reflns_theta_max 27.48
_diffrn_reflns_theta_min 3.63
_exptl_absorpt_coefficient_mu 0.140
_exptl_absorpt_correction_T_max 0.9972
_exptl_absorpt_correction_T_min 0.9726
_exptl_absorpt_correction_type multi-scan
_exptl_absorpt_process_details 'SADABS V2.10 (Sheldrick, G.M., 2003)'
_exptl_crystal_colour colourless
_exptl_crystal_density_diffrn 1.522
_exptl_crystal_density_method 'not measured'
_exptl_crystal_description lath
_exptl_crystal_F_000 416
_exptl_crystal_size_max 0.20
_exptl_crystal_size_mid 0.10
_exptl_crystal_size_min 0.02
_refine_diff_density_max 0.319
_refine_diff_density_min -0.397
_refine_diff_density_rms 0.073
_refine_ls_extinction_method none
_refine_ls_goodness_of_fit_ref 1.021
_refine_ls_hydrogen_treatment mixed
_refine_ls_matrix_type full
_refine_ls_number_parameters 252
_refine_ls_number_reflns 3899
_refine_ls_number_restraints 3
_refine_ls_restrained_S_all 1.021
_refine_ls_R_factor_all 0.1343
_refine_ls_R_factor_gt 0.0596
_refine_ls_shift/su_max 0.001
_refine_ls_shift/su_mean 0.000
_refine_ls_structure_factor_coef Fsqd
_refine_ls_weighting_details 'calc w=1/[\s^2^(Fo^2^)+(0.0546P)^2^+0.1828P] where P=(Fo^2^+2Fc^2^)/3'
_refine_ls_weighting_scheme calc
_refine_ls_wR_factor_gt 0.1102
_refine_ls_wR_factor_ref 0.1354
_reflns_number_gt 2204
_reflns_number_total 3899
_reflns_threshold_expression >2sigma(I)
_cod_data_source_file eCrystal-581.cif
_cod_data_source_block 04mbh0606
_cod_depositor_comments
;
Citation :
Callear, Samantha K. and Hursthouse, Michael B. and 
Threlfall, Terence L. (2008) 
University of Southampton, Crystal Structure Report Archive. 
(doi:10.5258/ecrystals/581)

More at:
http://ecrystals.chem.soton.ac.uk/581/
;
_cod_original_sg_symbol_H-M P-1
_cod_database_code 1519954

loop_
_symmetry_equiv_pos_as_xyz
'x, y, z'
'-x, -y, -z'

loop_
_atom_site_label
_atom_site_type_symbol
_atom_site_fract_x
_atom_site_fract_y
_atom_site_fract_z
_atom_site_U_iso_or_equiv
_atom_site_adp_type
_atom_site_occupancy
_atom_site_symmetry_multiplicity
_atom_site_calc_flag
_atom_site_refinement_flags
_atom_site_disorder_assembly
_atom_site_disorder_group
C1 C 1.1676(5) 0.8357(3) 0.60799(14) 0.0177(6) Uani 1 1 d . . .
C2 C 0.9378(5) 0.7751(3) 0.54801(14) 0.0177(6) Uani 1 1 d . . .
H2 H 0.8177 0.6919 0.5628 0.021 Uiso 1 1 calc R . .
C3 C 1.0655(5) 0.7178(3) 0.48170(13) 0.0174(6) Uani 1 1 d . . .
H3 H 1.1709 0.6381 0.4924 0.021 Uiso 1 1 calc R . .
C4 C 0.8385(5) 0.6583(3) 0.42133(14) 0.0176(6) Uani 1 1 d . . .
O1A O 1.2896(4) 0.7316(2) 0.62749(10) 0.0254(5) Uani 1 1 d . . .
H1 H 1.4228 0.7664 0.6590 0.038 Uiso 1 1 calc R . .
O1B O 1.2198(4) 0.9639(2) 0.63198(10) 0.0222(4) Uani 1 1 d . . .
O2 O 0.7665(3) 0.87961(19) 0.53293(10) 0.0217(4) Uani 1 1 d . . .
H2O H 0.8568 0.9634 0.5458 0.033 Uiso 1 1 calc R . .
O3 O 1.2487(3) 0.8266(2) 0.45773(9) 0.0203(4) Uani 1 1 d . . .
H3O H 1.4053 0.8388 0.4819 0.031 Uiso 1 1 calc R . .
O4A O 0.6444(4) 0.5648(2) 0.44035(9) 0.0207(4) Uani 1 1 d . . .
H4 H 0.5366 0.5232 0.4043 0.031 Uiso 1 1 calc R . .
O4B O 0.8407(4) 0.69194(19) 0.36226(9) 0.0203(4) Uani 1 1 d . . .
C21 C 0.6968(7) -0.0289(4) 0.92083(17) 0.0395(8) Uani 1 1 d . . .
H21A H 0.6270 0.0511 0.9488 0.059 Uiso 1 1 calc R . .
H21B H 0.8172 -0.0740 0.9522 0.059 Uiso 1 1 calc R . .
H21C H 0.5388 -0.1014 0.8977 0.059 Uiso 1 1 calc R . .
C22 C 0.8629(6) 0.0289(3) 0.86473(15) 0.0287(7) Uani 1 1 d . . .
H22A H 1.0090 0.1098 0.8879 0.034 Uiso 1 1 calc R . .
H22B H 0.9572 -0.0488 0.8416 0.034 Uiso 1 1 calc R . .
C23 C 0.6810(6) 0.0822(3) 0.80856(14) 0.0237(6) Uani 1 1 d . . .
H23A H 0.5306 0.0025 0.7865 0.028 Uiso 1 1 calc R . .
H23B H 0.5925 0.1628 0.8313 0.028 Uiso 1 1 calc R . .
C24 C 0.8471(5) 0.1338(3) 0.75203(14) 0.0232(6) Uani 1 1 d . . .
H24A H 1.0004 0.2119 0.7743 0.028 Uiso 1 1 calc R . .
H24B H 0.9320 0.0526 0.7286 0.028 Uiso 1 1 calc R . .
N25 N 0.6709(4) 0.1897(2) 0.69747(12) 0.0242(6) Uani 1 1 d . . .
H25B H 0.7723 0.2089 0.6612 0.036 Uiso 1 1 calc R . .
H25C H 0.6137 0.2726 0.7175 0.036 Uiso 1 1 calc R . .
H25A H 0.5191 0.1218 0.6803 0.036 Uiso 1 1 calc R . .
C31 C 1.2116(5) 0.3659(3) 0.28669(14) 0.0201(6) Uani 1 1 d . . .
C32 C 1.0087(5) 0.3808(3) 0.22380(14) 0.0188(6) Uani 1 1 d . . .
H32 H 0.8821 0.2864 0.2079 0.023 Uiso 1 1 calc R . .
C33 C 1.1713(5) 0.4202(3) 0.16261(14) 0.0186(6) Uani 1 1 d . . .
H33 H 1.2710 0.3382 0.1454 0.022 Uiso 1 1 calc R . .
C34 C 0.9693(6) 0.4463(3) 0.10245(15) 0.0223(6) Uani 1 1 d . . .
O31A O 1.3179(4) 0.2505(2) 0.28056(10) 0.0247(5) Uani 1 1 d . . .
O31B O 1.2586(4) 0.4685(2) 0.33735(10) 0.0214(4) Uani 1 1 d . . .
O32 O 0.8463(4) 0.4913(2) 0.24219(10) 0.0224(5) Uani 1 1 d . . .
H32O H 0.8916 0.5284 0.2850 0.034 Uiso 1 1 calc R . .
O33 O 1.3673(4) 0.54835(19) 0.18322(10) 0.0231(5) Uani 1 1 d . . .
H33O H 1.5218 0.5268 0.1978 0.035 Uiso 1 1 calc R . .
O34A O 0.9816(4) 0.5600(2) 0.07948(10) 0.0252(5) Uani 1 1 d . . .
O34B O 0.7820(4) 0.3309(2) 0.07975(10) 0.0294(5) Uani 1 1 d . . .
H34 H 0.6838 0.3445 0.0436 0.044 Uiso 1 1 calc R . .
O1W O 0.4969(4) 0.3284(2) 0.96134(11) 0.0260(5) Uani 1 1 d D . .
H1W H 0.355(5) 0.366(4) 0.9547(17) 0.053(12) Uiso 1 1 d D . .
H2W H 0.611(6) 0.359(4) 0.9328(18) 0.076(14) Uiso 1 1 d D . .

loop_
_atom_site_aniso_label
_atom_site_aniso_U_11
_atom_site_aniso_U_22
_atom_site_aniso_U_33
_atom_site_aniso_U_23
_atom_site_aniso_U_13
_atom_site_aniso_U_12
C1 0.0164(14) 0.0213(16) 0.0170(14) 0.0040(12) 0.0035(11) 0.0060(12)
C2 0.0169(14) 0.0152(14) 0.0205(15) 0.0029(12) -0.0010(11) 0.0028(11)
C3 0.0165(14) 0.0161(14) 0.0197(15) 0.0046(12) 0.0005(11) 0.0013(11)
C4 0.0173(14) 0.0148(14) 0.0216(16) 0.0019(12) 0.0041(11) 0.0056(11)
O1A 0.0239(11) 0.0245(11) 0.0252(12) 0.0015(9) -0.0093(8) 0.0049(9)
O1B 0.0214(10) 0.0200(11) 0.0232(11) 0.0005(9) -0.0014(8) 0.0015(8)
O2 0.0184(10) 0.0186(10) 0.0273(11) 0.0018(9) -0.0020(8) 0.0046(8)
O3 0.0143(9) 0.0236(11) 0.0227(11) 0.0068(9) 0.0003(8) -0.0011(8)
O4A 0.0200(10) 0.0196(11) 0.0197(10) 0.0009(9) -0.0016(8) -0.0024(8)
O4B 0.0211(10) 0.0226(11) 0.0171(10) 0.0046(8) 0.0021(8) 0.0016(8)
C21 0.056(2) 0.034(2) 0.0307(19) 0.0114(16) 0.0063(16) 0.0082(17)
C22 0.0345(17) 0.0247(17) 0.0248(16) 0.0031(14) -0.0004(13) 0.0005(13)
C23 0.0249(15) 0.0213(15) 0.0243(16) 0.0023(13) 0.0041(12) 0.0012(12)
C24 0.0198(15) 0.0253(16) 0.0247(16) 0.0052(13) 0.0018(12) 0.0034(12)
N25 0.0212(13) 0.0266(14) 0.0243(13) 0.0052(11) 0.0039(10) 0.0003(10)
C31 0.0134(13) 0.0247(16) 0.0214(16) 0.0057(13) -0.0007(11) 0.0003(12)
C32 0.0164(14) 0.0200(15) 0.0195(15) 0.0020(12) -0.0006(11) 0.0038(11)
C33 0.0171(14) 0.0169(15) 0.0208(15) 0.0004(12) 0.0008(11) 0.0030(11)
C34 0.0210(15) 0.0266(17) 0.0192(15) 0.0012(13) 0.0044(12) 0.0043(13)
O31A 0.0252(11) 0.0227(11) 0.0252(11) 0.0035(9) -0.0063(8) 0.0065(9)
O31B 0.0204(10) 0.0226(11) 0.0191(10) 0.0005(9) -0.0040(8) 0.0029(8)
O32 0.0219(10) 0.0276(11) 0.0178(10) -0.0001(9) -0.0009(8) 0.0095(9)
O33 0.0152(10) 0.0243(11) 0.0286(12) 0.0042(9) -0.0020(8) 0.0022(8)
O34A 0.0269(11) 0.0264(12) 0.0232(11) 0.0084(9) -0.0002(9) 0.0038(9)
O34B 0.0284(11) 0.0306(12) 0.0256(12) 0.0077(9) -0.0102(9) -0.0034(10)
O1W 0.0238(12) 0.0287(12) 0.0257(12) 0.0067(9) -0.0012(9) 0.0043(10)

loop_
_atom_type_symbol
_atom_type_description
_atom_type_scat_dispersion_real
_atom_type_scat_dispersion_imag
_atom_type_scat_source
C C 0.0033 0.0016 'International Tables Vol C Tables 4.2.6.8 and 6.1.1.4'
H H 0.0000 0.0000 'International Tables Vol C Tables 4.2.6.8 and 6.1.1.4'
O O 0.0106 0.0060 'International Tables Vol C Tables 4.2.6.8 and 6.1.1.4'
N N 0.0061 0.0033 'International Tables Vol C Tables 4.2.6.8 and 6.1.1.4'

loop_
_geom_angle_atom_site_label_1
_geom_angle_atom_site_label_2
_geom_angle_atom_site_label_3
_geom_angle
_geom_angle_site_symmetry_1
_geom_angle_site_symmetry_3
O1B C1 O1A 127.6(2) . .
O1B C1 C2 122.4(2) . .
O1A C1 C2 109.9(2) . .
O2 C2 C1 112.1(2) . .
O2 C2 C3 110.4(2) . .
C1 C2 C3 109.7(2) . .
O2 C2 H2 108.1 . .
C1 C2 H2 108.1 . .
C3 C2 H2 108.1 . .
O3 C3 C4 107.0(2) . .
O3 C3 C2 112.8(2) . .
C4 C3 C2 110.2(2) . .
O3 C3 H3 108.9 . .
C4 C3 H3 108.9 . .
C2 C3 H3 108.9 . .
O4B C4 O4A 124.8(2) . .
O4B C4 C3 123.5(2) . .
O4A C4 C3 111.7(2) . .
C1 O1A H1 109.5 . .
C2 O2 H2O 109.5 . .
C3 O3 H3O 109.5 . .
C4 O4A H4 109.5 . .
C22 C21 H21A 109.5 . .
C22 C21 H21B 109.5 . .
H21A C21 H21B 109.5 . .
C22 C21 H21C 109.5 . .
H21A C21 H21C 109.5 . .
H21B C21 H21C 109.5 . .
C23 C22 C21 112.3(3) . .
C23 C22 H22A 109.1 . .
C21 C22 H22A 109.1 . .
C23 C22 H22B 109.1 . .
C21 C22 H22B 109.1 . .
H22A C22 H22B 107.9 . .
C24 C23 C22 111.6(2) . .
C24 C23 H23A 109.3 . .
C22 C23 H23A 109.3 . .
C24 C23 H23B 109.3 . .
C22 C23 H23B 109.3 . .
H23A C23 H23B 108.0 . .
N25 C24 C23 111.9(2) . .
N25 C24 H24A 109.2 . .
C23 C24 H24A 109.2 . .
N25 C24 H24B 109.2 . .
C23 C24 H24B 109.2 . .
H24A C24 H24B 107.9 . .
C24 N25 H25B 109.5 . .
C24 N25 H25C 109.5 . .
H25B N25 H25C 109.5 . .
C24 N25 H25A 109.5 . .
H25B N25 H25A 109.5 . .
H25C N25 H25A 109.5 . .
O31B C31 O31A 127.4(2) . .
O31B C31 C32 117.4(2) . .
O31A C31 C32 115.2(2) . .
O32 C32 C31 111.1(2) . .
O32 C32 C33 108.3(2) . .
C31 C32 C33 109.6(2) . .
O32 C32 H32 109.3 . .
C31 C32 H32 109.3 . .
C33 C32 H32 109.3 . .
O33 C33 C34 107.6(2) . .
O33 C33 C32 112.0(2) . .
C34 C33 C32 109.2(2) . .
O33 C33 H33 109.3 . .
C34 C33 H33 109.3 . .
C32 C33 H33 109.3 . .
O34A C34 O34B 125.3(3) . .
O34A C34 C33 123.5(3) . .
O34B C34 C33 111.2(2) . .
C32 O32 H32O 109.5 . .
C33 O33 H33O 109.5 . .
C34 O34B H34 109.5 . .
H1W O1W H2W 107(2) . .

loop_
_geom_bond_atom_site_label_1
_geom_bond_atom_site_label_2
_geom_bond_distance
_geom_bond_site_symmetry_2
C1 O1B 1.213(3) .
C1 O1A 1.295(3) .
C1 C2 1.516(4) .
C2 O2 1.418(3) .
C2 C3 1.525(4) .
C2 H2 1.0000 .
C3 O3 1.417(3) .
C3 C4 1.512(4) .
C3 H3 1.0000 .
C4 O4B 1.217(3) .
C4 O4A 1.311(3) .
O1A H1 0.8400 .
O2 H2O 0.8400 .
O3 H3O 0.8400 .
O4A H4 0.8400 .
C21 C22 1.516(4) .
C21 H21A 0.9800 .
C21 H21B 0.9800 .
C21 H21C 0.9800 .
C22 C23 1.515(4) .
C22 H22A 0.9900 .
C22 H22B 0.9900 .
C23 C24 1.501(4) .
C23 H23A 0.9900 .
C23 H23B 0.9900 .
C24 N25 1.491(3) .
C24 H24A 0.9900 .
C24 H24B 0.9900 .
N25 H25B 0.9100 .
N25 H25C 0.9100 .
N25 H25A 0.9100 .
C31 O31B 1.248(3) .
C31 O31A 1.262(3) .
C31 C32 1.522(4) .
C32 O32 1.416(3) .
C32 C33 1.530(4) .
C32 H32 1.0000 .
C33 O33 1.414(3) .
C33 C34 1.515(4) .
C33 H33 1.0000 .
C34 O34A 1.209(3) .
C34 O34B 1.311(3) .
O32 H32O 0.8400 .
O33 H33O 0.8400 .
O34B H34 0.8400 .
O1W H1W 0.822(17) .
O1W H2W 0.861(18) .

loop_
_geom_hbond_atom_site_label_D
_geom_hbond_atom_site_label_H
_geom_hbond_atom_site_label_A
_geom_hbond_distance_DH
_geom_hbond_distance_HA
_geom_hbond_distance_DA
_geom_hbond_angle_DHA
_geom_hbond_site_symmetry_A
O2 H2O O1B 0.84 2.30 2.725(3) 111.4 .
O32 H32O O4B 0.84 2.04 2.764(3) 144.7 .
O32 H32O O31B 0.84 2.15 2.638(3) 116.7 .
O1A H1 O31A 0.84 1.67 2.448(3) 152.2 2_866
O2 H2O O3 0.84 2.12 2.758(3) 132.6 2_776
O3 H3O O2 0.84 1.89 2.732(3) 175.4 1_655
O33 H33O O32 0.84 1.82 2.654(3) 171.6 1_655
O4A H4 O31B 0.84 1.75 2.567(3) 165.4 1_455
N25 H25B O4B 0.91 2.10 2.881(3) 143.6 2_766
N25 H25B O3 0.91 2.24 3.014(3) 142.1 2_766
N25 H25C O33 0.91 2.34 3.152(3) 148.5 2_766
O1W H2W O34A 0.861(18) 2.07(2) 2.828(3) 147(3) 2_766
O1W H2W O33 0.861(18) 2.50(3) 3.233(3) 143(3) 2_766
N25 H25A O1B 0.91 1.99 2.892(3) 171.8 1_445
O34B H34 O1W 0.84 1.72 2.543(3) 165.4 1_554
O1W H1W O34A 0.822(17) 1.966(19) 2.779(3) 170(3) 2_666
